data_4304323
loop_
_publ_author_name
'Susan E. Latturner'
'Mercouri G. Kanatzidis'

_publ_contact_author
;
M. G. Kanatzidis
;
_publ_contact_author_email ' m-kanatzidis@northwestern.edu '
_publ_section_title
;
RE(AuAl2)nAl2(AuxSi1-x)2: A New Homologous Series of Quaternary
Intermetallics Grown from Aluminum Flux
;
_journal_name_full 'Inorganic Chemistry'
_journal_page_first 2089
_journal_page_last 2097
_journal_paper_doi 10.1021/ic701799z
_journal_volume 47
_journal_year 2008
_chemical_formula_sum 'Al6 Au2.81 Nd Si1.19'
_chemical_formula_weight 893.02
_chemical_name_systematic
; 
 ? 
;
_space_group_IT_number 139
_symmetry_cell_setting tetragonal
_symmetry_space_group_name_Hall '-I 4 2'
_symmetry_space_group_name_H-M 'I 4/m m m'
_atom_sites_solution_primary direct
_atom_sites_solution_secondary difmap
_audit_creation_method SHELXL-97
_cell_angle_alpha 90.00
_cell_angle_beta 90.00
_cell_angle_gamma 90.00
_cell_formula_units_Z 2
_cell_length_a 4.2492(3)
_cell_length_b 4.2492(3)
_cell_length_c 22.479(3)
_cell_measurement_temperature 293(2)
_cell_volume 405.87(7)
_computing_cell_refinement 'Bruker SAINT software (Bruker, 1999)'
_computing_data_collection 'Bruker SMART software (Bruker, 1997)'
_computing_data_reduction 'Bruker SAINT software (Bruker, 1999)'
_computing_structure_refinement 'SHELXL-97 (Sheldrick, 1997)'
_computing_structure_solution 'SHELXS-97 (Sheldrick, 1990)'
_diffrn_ambient_temperature 293(2)
_diffrn_measured_fraction_theta_full 0.955
_diffrn_measured_fraction_theta_max 0.955
_diffrn_measurement_device_type 'CCD area detector (Bruker AXS)'
_diffrn_measurement_method 'phi and omega scans'
_diffrn_radiation_monochromator graphite
_diffrn_radiation_source 'fine-focus sealed tube'
_diffrn_radiation_type MoK\a
_diffrn_radiation_wavelength 0.71073
_diffrn_reflns_av_R_equivalents 0.0596
_diffrn_reflns_av_sigmaI/netI 0.0290
_diffrn_reflns_limit_h_max 5
_diffrn_reflns_limit_h_min -5
_diffrn_reflns_limit_k_max 5
_diffrn_reflns_limit_k_min -5
_diffrn_reflns_limit_l_max 29
_diffrn_reflns_limit_l_min -29
_diffrn_reflns_number 2091
_diffrn_reflns_theta_full 28.73
_diffrn_reflns_theta_max 28.73
_diffrn_reflns_theta_min 1.81
_exptl_absorpt_coefficient_mu 57.656
_exptl_absorpt_correction_type multi-scan
_exptl_absorpt_process_details SADABS
_exptl_crystal_colour silver
_exptl_crystal_density_diffrn 7.307
_exptl_crystal_density_method 'not measured'
_exptl_crystal_description platey
_exptl_crystal_F_000 753
_exptl_crystal_size_max 0.2
_exptl_crystal_size_mid 0.2
_exptl_crystal_size_min 0.1
_refine_diff_density_max 2.361
_refine_diff_density_min -3.777
_refine_diff_density_rms 0.584
_refine_ls_extinction_coef 0.0068(4)
_refine_ls_extinction_expression Fc^*^=kFc[1+0.001xFc^2^\l^3^/sin(2\q)]^-1/4^
_refine_ls_extinction_method SHELXL
_refine_ls_goodness_of_fit_ref 1.115
_refine_ls_matrix_type full
_refine_ls_number_parameters 17
_refine_ls_number_reflns 192
_refine_ls_number_restraints 0
_refine_ls_restrained_S_all 1.115
_refine_ls_R_factor_all 0.0326
_refine_ls_R_factor_gt 0.0267
_refine_ls_shift/su_max 0.000
_refine_ls_shift/su_mean 0.000
_refine_ls_structure_factor_coef Fsqd
_refine_ls_weighting_details 'calc w=1/[\s^2^(Fo^2^)+(0.0314P)^2^+0.0000P] where P=(Fo^2^+2Fc^2^)/3'
_refine_ls_weighting_scheme calc
_refine_ls_wR_factor_gt 0.0540
_refine_ls_wR_factor_ref 0.0553
_reflns_number_gt 177
_reflns_number_total 192
_reflns_threshold_expression >2sigma(I)
_cod_data_source_file ic701799z-file001_07.cif
_cod_data_source_block 3sl17b2
_cod_depositor_comments
;
The following automatic conversions were performed:
'_exptl_absorpt_correction_type' value 'Multi-scan' changed to
'multi-scan' according to
'/home/saulius/struct/CIF-dictionaries/cif_core.dic' dictionary named
'cif_core.dic' version 2.4.1 from 2010-06-29.

Automatic conversion script
Id: cif_fix_enum 1527 2010-12-29 10:47:43Z saulius 
;
_cod_original_cell_volume 405.88(7)
_cod_database_code 4304323

loop_
_symmetry_equiv_pos_as_xyz
'x, y, z'
'-x, -y, z'
'-y, x, z'
'y, -x, z'
'-x, y, -z'
'x, -y, -z'
'y, x, -z'
'-y, -x, -z'
'x+1/2, y+1/2, z+1/2'
'-x+1/2, -y+1/2, z+1/2'
'-y+1/2, x+1/2, z+1/2'
'y+1/2, -x+1/2, z+1/2'
'-x+1/2, y+1/2, -z+1/2'
'x+1/2, -y+1/2, -z+1/2'
'y+1/2, x+1/2, -z+1/2'
'-y+1/2, -x+1/2, -z+1/2'
'-x, -y, -z'
'x, y, -z'
'y, -x, -z'
'-y, x, -z'
'x, -y, z'
'-x, y, z'
'-y, -x, z'
'y, x, z'
'-x+1/2, -y+1/2, -z+1/2'
'x+1/2, y+1/2, -z+1/2'
'y+1/2, -x+1/2, -z+1/2'
'-y+1/2, x+1/2, -z+1/2'
'x+1/2, -y+1/2, z+1/2'
'-x+1/2, y+1/2, z+1/2'
'-y+1/2, -x+1/2, z+1/2'
'y+1/2, x+1/2, z+1/2'

loop_
_atom_site_label
_atom_site_type_symbol
_atom_site_fract_x
_atom_site_fract_y
_atom_site_fract_z
_atom_site_U_iso_or_equiv
_atom_site_adp_type
_atom_site_occupancy
_atom_site_symmetry_multiplicity
_atom_site_calc_flag
_atom_site_refinement_flags
_atom_site_disorder_assembly
_atom_site_disorder_group
Au1 Au 0.0000 0.0000 0.18380(3) 0.0047(3) Uani 1 8 d S . .
Nd1 Nd 0.0000 0.0000 0.0000 0.0075(4) Uani 1 16 d S . .
Au2 Au 0.0000 0.0000 0.44549(6) 0.0053(5) Uani 0.404(3) 8 d SP . .
Si2 Si 0.0000 0.0000 0.44549(6) 0.0053(5) Uani 0.60 8 d SP . .
Al3 Al 0.0000 0.5000 0.2500 0.0049(11) Uani 1 8 d S . .
Al1 Al 0.0000 0.5000 0.11851(15) 0.0061(8) Uani 1 4 d S . .

loop_
_atom_site_aniso_label
_atom_site_aniso_U_11
_atom_site_aniso_U_22
_atom_site_aniso_U_33
_atom_site_aniso_U_23
_atom_site_aniso_U_13
_atom_site_aniso_U_12
Au1 0.0061(3) 0.0061(3) 0.0019(4) 0.000 0.000 0.000
Nd1 0.0071(5) 0.0071(5) 0.0082(7) 0.000 0.000 0.000
Au2 0.0072(6) 0.0072(6) 0.0014(8) 0.000 0.000 0.000
Si2 0.0072(6) 0.0072(6) 0.0014(8) 0.000 0.000 0.000
Al3 0.0070(17) 0.0070(17) 0.001(3) 0.000 0.000 0.000
Al1 0.0094(19) 0.0079(19) 0.0009(19) 0.000 0.000 0.000

loop_
_atom_type_symbol
_atom_type_description
_atom_type_scat_dispersion_real
_atom_type_scat_dispersion_imag
_atom_type_scat_source
Al Al 0.0645 0.0514 'International Tables Vol C Tables 4.2.6.8 and 6.1.1.4'
Si Si 0.0817 0.0704 'International Tables Vol C Tables 4.2.6.8 and 6.1.1.4'
Nd Nd -0.1943 3.0179 'International Tables Vol C Tables 4.2.6.8 and 6.1.1.4'
Au Au -2.0133 8.8022 'International Tables Vol C Tables 4.2.6.8 and 6.1.1.4'

loop_
_geom_angle_atom_site_label_1
_geom_angle_atom_site_label_2
_geom_angle_atom_site_label_3
_geom_angle
_geom_angle_site_symmetry_1
_geom_angle_site_symmetry_3
_geom_angle_publ_flag
Al1 Au1 Al1 71.15(6) 3 1_545 ?
Al1 Au1 Al1 71.15(6) 3 . ?
Al1 Au1 Al1 110.73(13) 1_545 . ?
Al1 Au1 Al1 110.73(13) 3 3_655 ?
Al1 Au1 Al1 71.15(6) 1_545 3_655 ?
Al1 Au1 Al1 71.15(6) . 3_655 ?
Al1 Au1 Al3 109.03(3) 3 . ?
Al1 Au1 Al3 179.63(7) 1_545 . ?
Al1 Au1 Al3 69.65(6) . . ?
Al1 Au1 Al3 109.03(3) 3_655 . ?
Al1 Au1 Al3 179.63(7) 3 25 ?
Al1 Au1 Al3 109.03(3) 1_545 25 ?
Al1 Au1 Al3 109.03(3) . 25 ?
Al1 Au1 Al3 69.65(6) 3_655 25 ?
Al3 Au1 Al3 70.783(12) . 25 ?
Al1 Au1 Al3 69.65(6) 3 25_455 ?
Al1 Au1 Al3 109.03(3) 1_545 25_455 ?
Al1 Au1 Al3 109.03(3) . 25_455 ?
Al1 Au1 Al3 179.63(7) 3_655 25_455 ?
Al3 Au1 Al3 70.783(12) . 25_455 ?
Al3 Au1 Al3 109.98(2) 25 25_455 ?
Al1 Au1 Al3 109.03(3) 3 1_545 ?
Al1 Au1 Al3 69.65(6) 1_545 1_545 ?
Al1 Au1 Al3 179.63(7) . 1_545 ?
Al1 Au1 Al3 109.03(3) 3_655 1_545 ?
Al3 Au1 Al3 109.98(2) . 1_545 ?
Al3 Au1 Al3 70.783(12) 25 1_545 ?
Al3 Au1 Al3 70.783(12) 25_455 1_545 ?
Si2 Nd1 Au2 0.00(4) 9_444 9_444 ?
Si2 Nd1 Si2 180.00(4) 9_444 25 ?
Au2 Nd1 Si2 180.00(4) 9_444 25 ?
Si2 Nd1 Au2 180.00(4) 9_444 25 ?
Au2 Nd1 Au2 180.00(4) 9_444 25 ?
Si2 Nd1 Au2 0.00(4) 25 25 ?
Si2 Nd1 Si2 135.62(4) 9_444 9_554 ?
Au2 Nd1 Si2 135.62(4) 9_444 9_554 ?
Si2 Nd1 Si2 44.38(4) 25 9_554 ?
Au2 Nd1 Si2 44.38(4) 25 9_554 ?
Si2 Nd1 Au2 135.62(4) 9_444 9_554 ?
Au2 Nd1 Au2 135.62(4) 9_444 9_554 ?
Si2 Nd1 Au2 44.38(4) 25 9_554 ?
Au2 Nd1 Au2 44.38(4) 25 9_554 ?
Si2 Nd1 Au2 0.00(4) 9_554 9_554 ?
Si2 Nd1 Au2 81.801(16) 9_444 9_544 ?
Au2 Nd1 Au2 81.801(16) 9_444 9_544 ?
Si2 Nd1 Au2 98.199(16) 25 9_544 ?
Au2 Nd1 Au2 98.199(16) 25 9_544 ?
Si2 Nd1 Au2 81.801(16) 9_554 9_544 ?
Au2 Nd1 Au2 81.801(16) 9_554 9_544 ?
Si2 Nd1 Si2 81.801(16) 9_444 9_454 ?
Au2 Nd1 Si2 81.801(16) 9_444 9_454 ?
Si2 Nd1 Si2 98.199(16) 25 9_454 ?
Au2 Nd1 Si2 98.199(16) 25 9_454 ?
Si2 Nd1 Si2 81.801(16) 9_554 9_454 ?
Au2 Nd1 Si2 81.801(16) 9_554 9_454 ?
Au2 Nd1 Si2 135.62(4) 9_544 9_454 ?
Si2 Nd1 Si2 81.801(16) 9_444 9_544 ?
Au2 Nd1 Si2 81.801(16) 9_444 9_544 ?
Si2 Nd1 Si2 98.199(16) 25 9_544 ?
Au2 Nd1 Si2 98.199(16) 25 9_544 ?
Si2 Nd1 Si2 81.801(16) 9_554 9_544 ?
Au2 Nd1 Si2 81.801(16) 9_554 9_544 ?
Au2 Nd1 Si2 0.00(4) 9_544 9_544 ?
Si2 Nd1 Si2 135.62(4) 9_454 9_544 ?
Si2 Nd1 Au2 81.801(16) 9_444 9_454 ?
Au2 Nd1 Au2 81.801(16) 9_444 9_454 ?
Si2 Nd1 Au2 98.199(16) 25 9_454 ?
Au2 Nd1 Au2 98.199(16) 25 9_454 ?
Si2 Nd1 Au2 81.801(16) 9_554 9_454 ?
Au2 Nd1 Au2 81.801(16) 9_554 9_454 ?
Au2 Nd1 Au2 135.62(4) 9_544 9_454 ?
Si2 Nd1 Au2 0.00(4) 9_454 9_454 ?
Si2 Nd1 Au2 135.62(4) 9_544 9_454 ?
Si2 Nd1 Si2 44.38(4) 9_444 25_445 ?
Au2 Nd1 Si2 44.38(4) 9_444 25_445 ?
Si2 Nd1 Si2 135.62(4) 25 25_445 ?
Au2 Nd1 Si2 135.62(4) 25 25_445 ?
Si2 Nd1 Si2 180.00(4) 9_554 25_445 ?
Au2 Nd1 Si2 180.00(4) 9_554 25_445 ?
Au2 Nd1 Si2 98.199(16) 9_544 25_445 ?
Si2 Nd1 Si2 98.199(16) 9_454 25_445 ?
Si2 Nd1 Si2 98.199(16) 9_544 25_445 ?
Au2 Nd1 Si2 98.199(16) 9_454 25_445 ?
Si2 Nd1 Au2 44.38(4) 9_444 25_445 ?
Au2 Nd1 Au2 44.38(4) 9_444 25_445 ?
Si2 Nd1 Au2 135.62(4) 25 25_445 ?
Au2 Nd1 Au2 135.62(4) 25 25_445 ?
Si2 Nd1 Au2 180.00(4) 9_554 25_445 ?
Au2 Nd1 Au2 180.00(4) 9_554 25_445 ?
Au2 Nd1 Au2 98.199(16) 9_544 25_445 ?
Si2 Nd1 Au2 98.199(16) 9_454 25_445 ?
Si2 Nd1 Au2 98.199(16) 9_544 25_445 ?
Au2 Nd1 Au2 98.199(16) 9_454 25_445 ?
Si2 Nd1 Au2 0.00(4) 25_445 25_445 ?
Si2 Au2 Au2 0.0 17_556 17_556 ?
Si2 Au2 Al1 124.10(7) 17_556 27_445 ?
Au2 Au2 Al1 124.10(7) 17_556 27_445 ?
Si2 Au2 Al1 124.10(7) 17_556 25_455 ?
Au2 Au2 Al1 124.10(7) 17_556 25_455 ?
Al1 Au2 Al1 71.68(7) 27_445 25_455 ?
Si2 Au2 Al1 124.10(7) 17_556 27_455 ?
Au2 Au2 Al1 124.10(7) 17_556 27_455 ?
Al1 Au2 Al1 111.80(13) 27_445 27_455 ?
Al1 Au2 Al1 71.68(7) 25_455 27_455 ?
Si2 Au2 Al1 124.10(7) 17_556 25 ?
Au2 Au2 Al1 124.10(7) 17_556 25 ?
Al1 Au2 Al1 71.68(7) 27_445 25 ?
Al1 Au2 Al1 111.80(13) 25_455 25 ?
Al1 Au2 Al1 71.68(7) 27_455 25 ?
Si2 Au2 Nd1 67.81(2) 17_556 9 ?
Au2 Au2 Nd1 67.81(2) 17_556 9 ?
Al1 Au2 Nd1 138.929(13) 27_445 9 ?
Al1 Au2 Nd1 138.929(13) 25_455 9 ?
Al1 Au2 Nd1 70.70(5) 27_455 9 ?
Al1 Au2 Nd1 70.70(5) 25 9 ?
Si2 Au2 Nd1 67.81(2) 17_556 9_445 ?
Au2 Au2 Nd1 67.81(2) 17_556 9_445 ?
Al1 Au2 Nd1 70.70(5) 27_445 9_445 ?
Al1 Au2 Nd1 70.70(5) 25_455 9_445 ?
Al1 Au2 Nd1 138.929(13) 27_455 9_445 ?
Al1 Au2 Nd1 138.929(13) 25 9_445 ?
Nd1 Au2 Nd1 135.62(4) 9 9_445 ?
Si2 Au2 Nd1 67.81(2) 17_556 9_545 ?
Au2 Au2 Nd1 67.81(2) 17_556 9_545 ?
Al1 Au2 Nd1 70.70(5) 27_445 9_545 ?
Al1 Au2 Nd1 138.929(13) 25_455 9_545 ?
Al1 Au2 Nd1 138.929(13) 27_455 9_545 ?
Al1 Au2 Nd1 70.70(5) 25 9_545 ?
Nd1 Au2 Nd1 81.801(16) 9 9_545 ?
Nd1 Au2 Nd1 81.801(16) 9_445 9_545 ?
Si2 Au2 Nd1 67.81(2) 17_556 9_455 ?
Au2 Au2 Nd1 67.81(2) 17_556 9_455 ?
Al1 Au2 Nd1 138.929(13) 27_445 9_455 ?
Al1 Au2 Nd1 70.70(5) 25_455 9_455 ?
Al1 Au2 Nd1 70.70(5) 27_455 9_455 ?
Al1 Au2 Nd1 138.929(13) 25 9_455 ?
Nd1 Au2 Nd1 81.801(16) 9 9_455 ?
Nd1 Au2 Nd1 81.801(16) 9_445 9_455 ?
Nd1 Au2 Nd1 135.62(4) 9_545 9_455 ?
Au1 Al3 Au1 109.217(12) 25 . ?
Au1 Al3 Au1 109.98(2) 25 25_455 ?
Au1 Al3 Au1 109.217(12) . 25_455 ?
Au1 Al3 Au1 109.217(12) 25 1_565 ?
Au1 Al3 Au1 109.98(2) . 1_565 ?
Au1 Al3 Au1 109.217(12) 25_455 1_565 ?
Au1 Al3 Al1 125.009(12) 25 . ?
Au1 Al3 Al1 54.991(12) . . ?
Au1 Al3 Al1 125.009(12) 25_455 . ?
Au1 Al3 Al1 54.991(12) 1_565 . ?
Au1 Al3 Al1 54.991(12) 25 27_455 ?
Au1 Al3 Al1 125.009(12) . 27_455 ?
Au1 Al3 Al1 54.991(12) 25_455 27_455 ?
Au1 Al3 Al1 125.009(12) 1_565 27_455 ?
Al1 Al3 Al1 180.0 . 27_455 ?
Si2 Al1 Au2 0.00(5) 25_455 25_455 ?
Si2 Al1 Si2 111.80(13) 25_455 25 ?
Au2 Al1 Si2 111.80(13) 25_455 25 ?
Si2 Al1 Au2 111.80(13) 25_455 25 ?
Au2 Al1 Au2 111.80(13) 25_455 25 ?
Si2 Al1 Au2 0.00(5) 25 25 ?
Si2 Al1 Au1 108.582(14) 25_455 1_565 ?
Au2 Al1 Au1 108.582(14) 25_455 1_565 ?
Si2 Al1 Au1 108.582(14) 25 1_565 ?
Au2 Al1 Au1 108.582(14) 25 1_565 ?
Si2 Al1 Au1 108.582(14) 25_455 . ?
Au2 Al1 Au1 108.582(14) 25_455 . ?
Si2 Al1 Au1 108.582(14) 25 . ?
Au2 Al1 Au1 108.582(14) 25 . ?
Au1 Al1 Au1 110.73(13) 1_565 . ?
Si2 Al1 Al3 124.10(7) 25_455 . ?
Au2 Al1 Al3 124.10(7) 25_455 . ?
Si2 Al1 Al3 124.10(7) 25 . ?
Au2 Al1 Al3 124.10(7) 25 . ?
Au1 Al1 Al3 55.36(6) 1_565 . ?
Au1 Al1 Al3 55.36(6) . . ?
Si2 Al1 Nd1 64.00(6) 25_455 . ?
Au2 Al1 Nd1 64.00(6) 25_455 . ?
Si2 Al1 Nd1 64.00(6) 25 . ?
Au2 Al1 Nd1 64.00(6) 25 . ?
Au1 Al1 Nd1 163.21(10) 1_565 . ?
Au1 Al1 Nd1 86.06(3) . . ?
Al3 Al1 Nd1 141.43(4) . . ?
Si2 Al1 Nd1 64.00(6) 25_455 1_565 ?
Au2 Al1 Nd1 64.00(6) 25_455 1_565 ?
Si2 Al1 Nd1 64.00(6) 25 1_565 ?
Au2 Al1 Nd1 64.00(6) 25 1_565 ?
Au1 Al1 Nd1 86.06(3) 1_565 1_565 ?
Au1 Al1 Nd1 163.21(10) . 1_565 ?
Al3 Al1 Nd1 141.43(4) . 1_565 ?
Nd1 Al1 Nd1 77.15(7) . 1_565 ?

loop_
_geom_bond_atom_site_label_1
_geom_bond_atom_site_label_2
_geom_bond_distance
_geom_bond_site_symmetry_2
_geom_bond_publ_flag
Au1 Al1 2.582(2) 3 ?
Au1 Al1 2.582(2) 1_545 ?
Au1 Al1 2.582(2) . ?
Au1 Al1 2.582(2) 3_655 ?
Au1 Al3 2.5940(4) . ?
Au1 Al3 2.5940(4) 25 ?
Au1 Al3 2.5940(4) 25_455 ?
Au1 Al3 2.5940(4) 1_545 ?
Nd1 Si2 3.2449(5) 9_444 ?
Nd1 Au2 3.2449(5) 9_444 ?
Nd1 Si2 3.2449(5) 25 ?
Nd1 Au2 3.2449(5) 25 ?
Nd1 Si2 3.2449(5) 9_554 ?
Nd1 Au2 3.2449(5) 9_554 ?
Nd1 Au2 3.2449(5) 9_544 ?
Nd1 Si2 3.2449(5) 9_454 ?
Nd1 Si2 3.2449(5) 9_544 ?
Nd1 Au2 3.2449(5) 9_454 ?
Nd1 Si2 3.2449(5) 25_445 ?
Nd1 Au2 3.2449(5) 25_445 ?
Au2 Si2 2.451(3) 17_556 ?
Au2 Au2 2.451(3) 17_556 ?
Au2 Al1 2.566(2) 27_445 ?
Au2 Al1 2.566(2) 25_455 ?
Au2 Al1 2.566(2) 27_455 ?
Au2 Al1 2.566(2) 25 ?
Au2 Nd1 3.2449(5) 9 ?
Au2 Nd1 3.2449(5) 9_445 ?
Au2 Nd1 3.2449(5) 9_545 ?
Au2 Nd1 3.2449(5) 9_455 ?
Al3 Au1 2.5940(4) 25 ?
Al3 Au1 2.5940(4) 25_455 ?
Al3 Au1 2.5940(4) 1_565 ?
Al3 Al1 2.956(4) . ?
Al3 Al1 2.956(4) 27_455 ?
Al1 Si2 2.566(2) 25_455 ?
Al1 Au2 2.566(2) 25_455 ?
Al1 Si2 2.566(2) 25 ?
Al1 Au2 2.566(2) 25 ?
Al1 Au1 2.582(2) 1_565 ?
Al1 Nd1 3.407(3) 1_565 ?
